data_7052388
loop_
_publ_author_name
'Matthieu Demange'
'Leila Boubekeur'
'Audrey Auffrant'
'Nicolas M\'ezailles'
'Louis Ricard'
'Xavier Le Goff'
'Pascal Le Floch'

_publ_section_title
;
 A new and convenient approach towards bis(iminophosphoranyl)methane
 ligands and their dicationic, cationic, anionic and dianionic
 derivatives
;
_journal_issue 12
_journal_name_full 'New Journal of Chemistry'
_journal_page_first 1745
_journal_paper_doi 10.1039/b610049j
_journal_volume 30
_journal_year 2006
_chemical_formula_sum 'C35 H45 Br N2 O P2'
_chemical_formula_weight 651.58
_chemical_name_systematic
;
?
;
_space_group_IT_number 14
_symmetry_cell_setting monoclinic
_symmetry_space_group_name_Hall '-P 2yn'
_symmetry_space_group_name_H-M 'P 1 21/n 1'
_atom_sites_solution_hydrogens geom
_atom_sites_solution_primary direct
_atom_sites_solution_secondary difmap
_audit_creation_method SHELXL-97
_cell_angle_alpha 90.00
_cell_angle_beta 97.3220(10)
_cell_angle_gamma 90.00
_cell_formula_units_Z 4
_cell_length_a 11.0500(10)
_cell_length_b 17.6970(10)
_cell_length_c 17.8390(10)
_cell_measurement_reflns_used 7013
_cell_measurement_temperature 150.0(1)
_cell_measurement_theta_max 27.485
_cell_measurement_theta_min 0.998
_cell_volume 3460.0(4)
_computing_structure_refinement 'SHELXL-97 (Sheldrick, 1997)'
_computing_structure_solution 'SHELXS-97 (Sheldrick, 1990)'
_diffrn_ambient_temperature 150.0(1)
_diffrn_measured_fraction_theta_full 0.994
_diffrn_measured_fraction_theta_max 0.994
_diffrn_measurement_device_type KappaCCD
_diffrn_measurement_method 'phi and omega scans'
_diffrn_radiation_monochromator graphite
_diffrn_radiation_source 'fine-focus sealed tube'
_diffrn_radiation_type MoK\a
_diffrn_radiation_wavelength 0.71069
_diffrn_reflns_av_R_equivalents 0.0362
_diffrn_reflns_av_sigmaI/netI 0.0699
_diffrn_reflns_limit_h_max 13
_diffrn_reflns_limit_h_min -13
_diffrn_reflns_limit_k_max 21
_diffrn_reflns_limit_k_min -20
_diffrn_reflns_limit_l_max 21
_diffrn_reflns_limit_l_min -22
_diffrn_reflns_number 11954
_diffrn_reflns_theta_full 26.02
_diffrn_reflns_theta_max 26.02
_diffrn_reflns_theta_min 2.96
_exptl_absorpt_coefficient_mu 1.309
_exptl_absorpt_correction_T_max 0.9256
_exptl_absorpt_correction_T_min 0.7616
_exptl_absorpt_correction_type multi-scan
_exptl_crystal_colour Colorless
_exptl_crystal_density_diffrn 1.251
_exptl_crystal_density_method 'not measured'
_exptl_crystal_description Needle
_exptl_crystal_F_000 1368
_exptl_crystal_size_max 0.22
_exptl_crystal_size_mid 0.10
_exptl_crystal_size_min 0.06
_refine_diff_density_max 0.275
_refine_diff_density_min -0.304
_refine_diff_density_rms 0.057
_refine_ls_extinction_method none
_refine_ls_goodness_of_fit_ref 0.955
_refine_ls_hydrogen_treatment mixed
_refine_ls_matrix_type full
_refine_ls_number_parameters 380
_refine_ls_number_reflns 6778
_refine_ls_number_restraints 0
_refine_ls_restrained_S_all 0.955
_refine_ls_R_factor_all 0.0705
_refine_ls_R_factor_gt 0.0364
_refine_ls_shift/su_max 0.001
_refine_ls_shift/su_mean 0.000
_refine_ls_structure_factor_coef Fsqd
_refine_ls_weighting_details 'calc w=1/[\s^2^(Fo^2^)+(0.0335P)^2^+0.0000P] where P=(Fo^2^+2Fc^2^)/3'
_refine_ls_weighting_scheme calc
_refine_ls_wR_factor_gt 0.0722
_refine_ls_wR_factor_ref 0.0809
_reflns_number_gt 4610
_reflns_number_total 6778
_reflns_threshold_expression >2sigma(I)
_cod_data_source_file b610049j.txt
_cod_data_source_block iminisop
_cod_depositor_comments
;
The following automatic conversions were performed:
'_symmetry_cell_setting' value 'Monoclinic' changed to 'monoclinic'
according to '/home/saulius/struct/CIF-dictionaries/cif_core.dic'
dictionary named 'cif_core.dic' version 2.4.1 from 2010-06-29.

Automatic conversion script
Id: cif_fix_enum 1527 2010-12-29 10:47:43Z saulius 
;
_cod_original_sg_symbol_H-M 'P21/n '
_cod_database_code 7052388

loop_
_symmetry_equiv_pos_as_xyz
'x, y, z'
'-x+1/2, y+1/2, -z+1/2'
'-x, -y, -z'
'x-1/2, -y-1/2, z-1/2'

loop_
_atom_site_label
_atom_site_type_symbol
_atom_site_fract_x
_atom_site_fract_y
_atom_site_fract_z
_atom_site_U_iso_or_equiv
_atom_site_adp_type
_atom_site_occupancy
_atom_site_symmetry_multiplicity
_atom_site_calc_flag
_atom_site_refinement_flags
_atom_site_disorder_assembly
_atom_site_disorder_group
Br1 Br -0.31865(2) 0.116622(15) 0.345379(13) 0.03203(9) Uani 1 1 d . . .
P1 P 0.03757(5) 0.17034(4) 0.26266(3) 0.02490(16) Uani 1 1 d . . .
P2 P 0.28888(5) 0.10676(4) 0.24761(3) 0.02438(15) Uani 1 1 d . . .
O1 O -0.4869(2) 0.3271(2) 0.51399(14) 0.0950(9) Uani 1 1 d . . .
N1 N -0.07090(17) 0.10682(11) 0.25323(11) 0.0269(5) Uani 1 1 d . . .
H1N H -0.126(2) 0.1125(14) 0.2796(14) 0.032 Uiso 1 1 d . . .
N2 N 0.39851(17) 0.16738(12) 0.27123(11) 0.0276(5) Uani 1 1 d . . .
H2N H 0.459(2) 0.1519(15) 0.2910(14) 0.033 Uiso 1 1 d . . .
C1 C 0.15502(19) 0.14800(13) 0.21388(13) 0.0256(6) Uani 1 1 d . . .
H1 H 0.1442 0.1601 0.1616 0.031 Uiso 1 1 calc R . .
C2 C 0.0841(2) 0.17812(15) 0.36303(13) 0.0292(6) Uani 1 1 d . . .
C3 C 0.1672(3) 0.23451(16) 0.38838(14) 0.0402(7) Uani 1 1 d . . .
H3 H 0.1944 0.2690 0.3533 0.048 Uiso 1 1 calc R . .
C4 C 0.2102(3) 0.24042(18) 0.46427(16) 0.0521(8) Uani 1 1 d . . .
H4 H 0.2680 0.2784 0.4812 0.063 Uiso 1 1 calc R . .
C5 C 0.1694(3) 0.1914(2) 0.51536(16) 0.0535(9) Uani 1 1 d . . .
H5 H 0.1991 0.1957 0.5675 0.064 Uiso 1 1 calc R . .
C6 C 0.0858(3) 0.1364(2) 0.49124(15) 0.0521(9) Uani 1 1 d . . .
H6 H 0.0571 0.1033 0.5270 0.063 Uiso 1 1 calc R . .
C7 C 0.0429(2) 0.12884(16) 0.41480(14) 0.0405(7) Uani 1 1 d . . .
H7 H -0.0141 0.0903 0.3982 0.049 Uiso 1 1 calc R . .
C8 C -0.0238(2) 0.26145(14) 0.23186(12) 0.0259(6) Uani 1 1 d . . .
C9 C -0.1429(2) 0.27923(14) 0.24343(13) 0.0314(6) Uani 1 1 d . . .
H9 H -0.1899 0.2438 0.2674 0.038 Uiso 1 1 calc R . .
C10 C -0.1927(2) 0.34805(15) 0.22018(15) 0.0378(7) Uani 1 1 d . . .
H10 H -0.2739 0.3597 0.2284 0.045 Uiso 1 1 calc R . .
C11 C -0.1259(2) 0.40024(15) 0.18505(14) 0.0381(7) Uani 1 1 d . . .
H11 H -0.1613 0.4472 0.1683 0.046 Uiso 1 1 calc R . .
C12 C -0.0070(2) 0.38357(15) 0.17450(15) 0.0376(7) Uani 1 1 d . . .
H12 H 0.0400 0.4196 0.1513 0.045 Uiso 1 1 calc R . .
C13 C 0.0436(2) 0.31453(15) 0.19769(13) 0.0332(6) Uani 1 1 d . . .
H13 H 0.1253 0.3034 0.1901 0.040 Uiso 1 1 calc R . .
C14 C -0.1121(2) 0.07031(15) 0.18010(14) 0.0343(6) Uani 1 1 d . . .
H14 H -0.0406 0.0654 0.1513 0.041 Uiso 1 1 calc R . .
C15 C -0.1561(3) -0.00818(16) 0.19685(19) 0.0581(9) Uani 1 1 d . . .
H15A H -0.0909 -0.0356 0.2279 0.087 Uiso 1 1 calc R . .
H15B H -0.1786 -0.0354 0.1493 0.087 Uiso 1 1 calc R . .
H15C H -0.2274 -0.0043 0.2242 0.087 Uiso 1 1 calc R . .
C16 C -0.2103(3) 0.11410(18) 0.13276(15) 0.0508(8) Uani 1 1 d . . .
H16A H -0.2807 0.1201 0.1606 0.076 Uiso 1 1 calc R . .
H16B H -0.2354 0.0868 0.0855 0.076 Uiso 1 1 calc R . .
H16C H -0.1790 0.1640 0.1213 0.076 Uiso 1 1 calc R . .
C17 C 0.3305(2) 0.04153(14) 0.17669(12) 0.0266(6) Uani 1 1 d . . .
C18 C 0.2418(2) 0.00157(15) 0.12992(13) 0.0362(7) Uani 1 1 d . . .
H18 H 0.1579 0.0109 0.1332 0.043 Uiso 1 1 calc R . .
C19 C 0.2735(3) -0.05108(17) 0.07924(14) 0.0444(7) Uani 1 1 d . . .
H19 H 0.2120 -0.0778 0.0479 0.053 Uiso 1 1 calc R . .
C20 C 0.3955(3) -0.06495(17) 0.07411(15) 0.0465(8) Uani 1 1 d . . .
H20 H 0.4179 -0.1007 0.0386 0.056 Uiso 1 1 calc R . .
C21 C 0.4838(2) -0.02697(17) 0.12035(15) 0.0461(8) Uani 1 1 d . . .
H21 H 0.5675 -0.0370 0.1171 0.055 Uiso 1 1 calc R . .
C22 C 0.4521(2) 0.02584(15) 0.17171(14) 0.0357(6) Uani 1 1 d . . .
H22 H 0.5141 0.0515 0.2038 0.043 Uiso 1 1 calc R . .
C23 C 0.2811(2) 0.04926(14) 0.33055(12) 0.0256(6) Uani 1 1 d . . .
C24 C 0.3485(2) 0.06563(15) 0.40000(13) 0.0312(6) Uani 1 1 d . . .
H24 H 0.4010 0.1083 0.4051 0.037 Uiso 1 1 calc R . .
C25 C 0.3387(2) 0.01925(16) 0.46172(14) 0.0386(7) Uani 1 1 d . . .
H25 H 0.3846 0.0304 0.5092 0.046 Uiso 1 1 calc R . .
C26 C 0.2632(3) -0.04263(17) 0.45462(15) 0.0435(7) Uani 1 1 d . . .
H26 H 0.2564 -0.0740 0.4971 0.052 Uiso 1 1 calc R . .
C27 C 0.1970(2) -0.05928(16) 0.38572(14) 0.0421(7) Uani 1 1 d . . .
H27 H 0.1454 -0.1024 0.3809 0.051 Uiso 1 1 calc R . .
C28 C 0.2052(2) -0.01373(15) 0.32356(14) 0.0333(6) Uani 1 1 d . . .
H28 H 0.1592 -0.0254 0.2763 0.040 Uiso 1 1 calc R . .
C29 C 0.4106(2) 0.23857(14) 0.23019(13) 0.0314(6) Uani 1 1 d . . .
H29 H 0.3272 0.2547 0.2074 0.038 Uiso 1 1 calc R . .
C30 C 0.4613(3) 0.29898(15) 0.28576(15) 0.0454(7) Uani 1 1 d . . .
H30A H 0.4073 0.3049 0.3249 0.068 Uiso 1 1 calc R . .
H30B H 0.4666 0.3470 0.2590 0.068 Uiso 1 1 calc R . .
H30C H 0.5428 0.2841 0.3093 0.068 Uiso 1 1 calc R . .
C31 C 0.4891(2) 0.23014(16) 0.16694(15) 0.0453(7) Uani 1 1 d . . .
H31A H 0.5713 0.2141 0.1880 0.068 Uiso 1 1 calc R . .
H31B H 0.4937 0.2787 0.1410 0.068 Uiso 1 1 calc R . .
H31C H 0.4531 0.1921 0.1308 0.068 Uiso 1 1 calc R . .
C32 C -0.4147(3) 0.3789(2) 0.4773(2) 0.0769(11) Uani 1 1 d . . .
H32A H -0.4065 0.4273 0.5053 0.092 Uiso 1 1 calc R . .
H32B H -0.4536 0.3890 0.4252 0.092 Uiso 1 1 calc R . .
C33 C -0.2915(3) 0.3433(2) 0.4759(2) 0.0775(11) Uani 1 1 d . . .
H33A H -0.2272 0.3727 0.5069 0.093 Uiso 1 1 calc R . .
H33B H -0.2710 0.3399 0.4236 0.093 Uiso 1 1 calc R . .
C34 C -0.3042(4) 0.2652(2) 0.50924(19) 0.0739(11) Uani 1 1 d . . .
H34A H -0.2649 0.2264 0.4804 0.089 Uiso 1 1 calc R . .
H34B H -0.2675 0.2635 0.5628 0.089 Uiso 1 1 calc R . .
C35 C -0.4368(4) 0.2536(2) 0.50237(19) 0.0866(13) Uani 1 1 d . . .
H35A H -0.4681 0.2338 0.4517 0.104 Uiso 1 1 calc R . .
H35B H -0.4580 0.2174 0.5410 0.104 Uiso 1 1 calc R . .

loop_
_atom_site_aniso_label
_atom_site_aniso_U_11
_atom_site_aniso_U_22
_atom_site_aniso_U_33
_atom_site_aniso_U_23
_atom_site_aniso_U_13
_atom_site_aniso_U_12
Br1 0.02354(14) 0.04106(17) 0.03172(14) 0.00115(12) 0.00437(10) 0.00109(12)
P1 0.0212(3) 0.0272(4) 0.0262(3) 0.0010(3) 0.0029(3) 0.0002(3)
P2 0.0205(3) 0.0274(4) 0.0253(3) 0.0009(3) 0.0031(3) -0.0002(3)
O1 0.0824(19) 0.122(3) 0.0829(18) -0.0046(18) 0.0193(15) -0.0036(19)
N1 0.0223(11) 0.0288(13) 0.0305(11) 0.0017(10) 0.0070(9) -0.0016(10)
N2 0.0194(11) 0.0288(13) 0.0332(12) 0.0035(10) -0.0024(9) -0.0002(10)
C1 0.0223(13) 0.0306(14) 0.0239(12) 0.0034(11) 0.0030(10) -0.0004(11)
C2 0.0264(13) 0.0340(16) 0.0269(13) -0.0018(12) 0.0030(11) 0.0076(12)
C3 0.0482(17) 0.0385(18) 0.0326(15) -0.0046(13) -0.0001(13) 0.0017(15)
C4 0.062(2) 0.048(2) 0.0418(17) -0.0127(16) -0.0094(16) 0.0040(17)
C5 0.059(2) 0.069(2) 0.0304(15) -0.0111(16) -0.0007(15) 0.0178(19)
C6 0.0503(19) 0.075(2) 0.0324(16) 0.0105(16) 0.0108(14) 0.0141(18)
C7 0.0331(15) 0.052(2) 0.0372(15) 0.0021(14) 0.0086(13) 0.0022(14)
C8 0.0245(13) 0.0260(15) 0.0270(13) -0.0012(11) 0.0023(11) 0.0000(11)
C9 0.0313(14) 0.0243(15) 0.0396(15) 0.0017(12) 0.0081(12) 0.0002(12)
C10 0.0293(14) 0.0330(17) 0.0508(17) -0.0035(14) 0.0040(13) 0.0030(13)
C11 0.0433(17) 0.0279(16) 0.0417(15) -0.0001(13) -0.0001(14) 0.0072(13)
C12 0.0414(16) 0.0298(16) 0.0423(15) 0.0044(13) 0.0084(13) -0.0051(14)
C13 0.0286(14) 0.0327(16) 0.0391(15) 0.0026(13) 0.0076(12) 0.0003(12)
C14 0.0248(14) 0.0366(17) 0.0429(15) -0.0133(13) 0.0093(12) -0.0042(12)
C15 0.0440(18) 0.0318(18) 0.097(3) -0.0120(17) 0.0018(17) -0.0041(15)
C16 0.0519(18) 0.060(2) 0.0372(15) -0.0005(15) -0.0065(14) -0.0123(17)
C17 0.0262(13) 0.0286(15) 0.0253(12) 0.0037(11) 0.0047(11) 0.0020(11)
C18 0.0278(14) 0.0454(18) 0.0346(14) -0.0043(13) 0.0007(12) 0.0037(13)
C19 0.0424(17) 0.052(2) 0.0371(16) -0.0143(14) 0.0000(14) -0.0027(15)
C20 0.0475(18) 0.053(2) 0.0408(16) -0.0153(15) 0.0130(15) 0.0071(16)
C21 0.0318(16) 0.053(2) 0.0551(18) -0.0145(16) 0.0123(14) 0.0033(15)
C22 0.0277(15) 0.0393(17) 0.0404(15) -0.0067(14) 0.0052(12) -0.0010(13)
C23 0.0230(13) 0.0269(15) 0.0275(13) -0.0004(11) 0.0054(11) 0.0051(11)
C24 0.0253(13) 0.0359(16) 0.0322(14) -0.0028(13) 0.0025(11) 0.0029(12)
C25 0.0363(16) 0.0492(19) 0.0291(14) 0.0028(14) -0.0002(12) 0.0083(14)
C26 0.0519(18) 0.0466(19) 0.0338(15) 0.0140(14) 0.0126(14) 0.0096(15)
C27 0.0484(18) 0.0369(18) 0.0418(17) 0.0048(14) 0.0090(14) -0.0073(14)
C28 0.0347(15) 0.0345(16) 0.0305(13) 0.0028(12) 0.0031(12) -0.0032(13)
C29 0.0247(13) 0.0283(16) 0.0409(15) 0.0060(12) 0.0035(12) -0.0026(12)
C30 0.0483(18) 0.0299(17) 0.0578(18) -0.0038(14) 0.0059(15) -0.0107(14)
C31 0.0409(17) 0.0441(19) 0.0529(18) 0.0148(15) 0.0138(14) -0.0015(14)
C32 0.082(3) 0.075(3) 0.071(2) -0.017(2) -0.001(2) -0.009(2)
C33 0.082(3) 0.070(3) 0.080(3) -0.012(2) 0.008(2) -0.005(2)
C34 0.092(3) 0.069(3) 0.057(2) -0.0125(19) -0.003(2) -0.004(2)
C35 0.129(4) 0.079(3) 0.051(2) 0.008(2) 0.007(2) -0.021(3)

loop_
_atom_type_symbol
_atom_type_description
_atom_type_scat_dispersion_real
_atom_type_scat_dispersion_imag
_atom_type_scat_source
C C 0.0033 0.0016 'International Tables Vol C Tables 4.2.6.8 and 6.1.1.4'
H H 0.0000 0.0000 'International Tables Vol C Tables 4.2.6.8 and 6.1.1.4'
N N 0.0061 0.0033 'International Tables Vol C Tables 4.2.6.8 and 6.1.1.4'
O O 0.0106 0.0060 'International Tables Vol C Tables 4.2.6.8 and 6.1.1.4'
P P 0.1023 0.0942 'International Tables Vol C Tables 4.2.6.8 and 6.1.1.4'
Br Br -0.2901 2.4595 'International Tables Vol C Tables 4.2.6.8 and 6.1.1.4'

loop_
_geom_angle_atom_site_label_1
_geom_angle_atom_site_label_2
_geom_angle_atom_site_label_3
_geom_angle
_geom_angle_site_symmetry_1
_geom_angle_site_symmetry_3
_geom_angle_publ_flag
N1 P1 C1 112.64(11) . . ?
N1 P1 C2 105.48(11) . . ?
C1 P1 C2 112.73(11) . . ?
N1 P1 C8 109.90(11) . . ?
C1 P1 C8 109.46(11) . . ?
C2 P1 C8 106.39(11) . . ?
N2 P2 C1 113.27(11) . . ?
N2 P2 C23 105.67(11) . . ?
C1 P2 C23 113.82(11) . . ?
N2 P2 C17 110.62(11) . . ?
C1 P2 C17 108.34(11) . . ?
C23 P2 C17 104.80(11) . . ?
C32 O1 C35 105.5(3) . . ?
C14 N1 P1 122.10(16) . . ?
C14 N1 H1N 113.3(17) . . ?
P1 N1 H1N 116.2(17) . . ?
C29 N2 P2 123.05(16) . . ?
C29 N2 H2N 114(2) . . ?
P2 N2 H2N 117(2) . . ?
P2 C1 P1 127.54(14) . . ?
P2 C1 H1 116.2 . . ?
P1 C1 H1 116.2 . . ?
C7 C2 C3 119.5(2) . . ?
C7 C2 P1 122.4(2) . . ?
C3 C2 P1 118.04(19) . . ?
C4 C3 C2 120.2(3) . . ?
C4 C3 H3 119.9 . . ?
C2 C3 H3 119.9 . . ?
C5 C4 C3 120.1(3) . . ?
C5 C4 H4 119.9 . . ?
C3 C4 H4 119.9 . . ?
C6 C5 C4 120.2(3) . . ?
C6 C5 H5 119.9 . . ?
C4 C5 H5 119.9 . . ?
C5 C6 C7 120.4(3) . . ?
C5 C6 H6 119.8 . . ?
C7 C6 H6 119.8 . . ?
C2 C7 C6 119.4(3) . . ?
C2 C7 H7 120.3 . . ?
C6 C7 H7 120.3 . . ?
C13 C8 C9 118.8(2) . . ?
C13 C8 P1 122.43(18) . . ?
C9 C8 P1 118.74(18) . . ?
C10 C9 C8 120.2(2) . . ?
C10 C9 H9 119.9 . . ?
C8 C9 H9 119.9 . . ?
C9 C10 C11 120.7(2) . . ?
C9 C10 H10 119.6 . . ?
C11 C10 H10 119.6 . . ?
C10 C11 C12 119.4(2) . . ?
C10 C11 H11 120.3 . . ?
C12 C11 H11 120.3 . . ?
C11 C12 C13 120.2(2) . . ?
C11 C12 H12 119.9 . . ?
C13 C12 H12 119.9 . . ?
C12 C13 C8 120.6(2) . . ?
C12 C13 H13 119.7 . . ?
C8 C13 H13 119.7 . . ?
N1 C14 C16 113.0(2) . . ?
N1 C14 C15 107.3(2) . . ?
C16 C14 C15 110.9(2) . . ?
N1 C14 H14 108.5 . . ?
C16 C14 H14 108.5 . . ?
C15 C14 H14 108.5 . . ?
C14 C15 H15A 109.5 . . ?
C14 C15 H15B 109.5 . . ?
H15A C15 H15B 109.5 . . ?
C14 C15 H15C 109.5 . . ?
H15A C15 H15C 109.5 . . ?
H15B C15 H15C 109.5 . . ?
C14 C16 H16A 109.5 . . ?
C14 C16 H16B 109.5 . . ?
H16A C16 H16B 109.5 . . ?
C14 C16 H16C 109.5 . . ?
H16A C16 H16C 109.5 . . ?
H16B C16 H16C 109.5 . . ?
C22 C17 C18 118.2(2) . . ?
C22 C17 P2 120.40(19) . . ?
C18 C17 P2 121.16(17) . . ?
C19 C18 C17 121.2(2) . . ?
C19 C18 H18 119.4 . . ?
C17 C18 H18 119.4 . . ?
C18 C19 C20 119.7(3) . . ?
C18 C19 H19 120.1 . . ?
C20 C19 H19 120.1 . . ?
C21 C20 C19 119.9(3) . . ?
C21 C20 H20 120.1 . . ?
C19 C20 H20 120.1 . . ?
C20 C21 C22 120.5(2) . . ?
C20 C21 H21 119.7 . . ?
C22 C21 H21 119.7 . . ?
C21 C22 C17 120.4(3) . . ?
C21 C22 H22 119.8 . . ?
C17 C22 H22 119.8 . . ?
C28 C23 C24 119.6(2) . . ?
C28 C23 P2 117.98(18) . . ?
C24 C23 P2 122.37(19) . . ?
C25 C24 C23 119.7(2) . . ?
C25 C24 H24 120.1 . . ?
C23 C24 H24 120.1 . . ?
C26 C25 C24 120.4(3) . . ?
C26 C25 H25 119.8 . . ?
C24 C25 H25 119.8 . . ?
C25 C26 C27 120.0(2) . . ?
C25 C26 H26 120.0 . . ?
C27 C26 H26 120.0 . . ?
C26 C27 C28 120.6(3) . . ?
C26 C27 H27 119.7 . . ?
C28 C27 H27 119.7 . . ?
C27 C28 C23 119.7(2) . . ?
C27 C28 H28 120.2 . . ?
C23 C28 H28 120.2 . . ?
N2 C29 C30 109.1(2) . . ?
N2 C29 C31 112.5(2) . . ?
C30 C29 C31 110.9(2) . . ?
N2 C29 H29 108.0 . . ?
C30 C29 H29 108.0 . . ?
C31 C29 H29 108.0 . . ?
C29 C30 H30A 109.5 . . ?
C29 C30 H30B 109.5 . . ?
H30A C30 H30B 109.5 . . ?
C29 C30 H30C 109.5 . . ?
H30A C30 H30C 109.5 . . ?
H30B C30 H30C 109.5 . . ?
C29 C31 H31A 109.5 . . ?
C29 C31 H31B 109.5 . . ?
H31A C31 H31B 109.5 . . ?
C29 C31 H31C 109.5 . . ?
H31A C31 H31C 109.5 . . ?
H31B C31 H31C 109.5 . . ?
O1 C32 C33 107.3(3) . . ?
O1 C32 H32A 110.2 . . ?
C33 C32 H32A 110.2 . . ?
O1 C32 H32B 110.2 . . ?
C33 C32 H32B 110.2 . . ?
H32A C32 H32B 108.5 . . ?
C32 C33 C34 104.2(3) . . ?
C32 C33 H33A 110.9 . . ?
C34 C33 H33A 110.9 . . ?
C32 C33 H33B 110.9 . . ?
C34 C33 H33B 110.9 . . ?
H33A C33 H33B 108.9 . . ?
C35 C34 C33 103.7(3) . . ?
C35 C34 H34A 111.0 . . ?
C33 C34 H34A 111.0 . . ?
C35 C34 H34B 111.0 . . ?
C33 C34 H34B 111.0 . . ?
H34A C34 H34B 109.0 . . ?
O1 C35 C34 105.0(3) . . ?
O1 C35 H35A 110.8 . . ?
C34 C35 H35A 110.8 . . ?
O1 C35 H35B 110.8 . . ?
C34 C35 H35B 110.8 . . ?
H35A C35 H35B 108.8 . . ?

loop_
_geom_bond_atom_site_label_1
_geom_bond_atom_site_label_2
_geom_bond_distance
_geom_bond_site_symmetry_2
_geom_bond_publ_flag
P1 N1 1.636(2) . ?
P1 C1 1.699(2) . ?
P1 C2 1.804(2) . ?
P1 C8 1.807(2) . ?
P2 N2 1.633(2) . ?
P2 C1 1.690(2) . ?
P2 C23 1.807(2) . ?
P2 C17 1.815(2) . ?
O1 C32 1.427(4) . ?
O1 C35 1.439(5) . ?
N1 C14 1.475(3) . ?
N1 H1N 0.82(2) . ?
N2 C29 1.472(3) . ?
N2 H2N 0.77(2) . ?
C1 H1 0.9500 . ?
C2 C7 1.389(3) . ?
C2 C3 1.392(4) . ?
C3 C4 1.380(4) . ?
C3 H3 0.9500 . ?
C4 C5 1.375(4) . ?
C4 H4 0.9500 . ?
C5 C6 1.373(4) . ?
C5 H5 0.9500 . ?
C6 C7 1.392(4) . ?
C6 H6 0.9500 . ?
C7 H7 0.9500 . ?
C8 C13 1.387(3) . ?
C8 C9 1.394(3) . ?
C9 C10 1.379(3) . ?
C9 H9 0.9500 . ?
C10 C11 1.382(4) . ?
C10 H10 0.9500 . ?
C11 C12 1.382(3) . ?
C11 H11 0.9500 . ?
C12 C13 1.385(3) . ?
C12 H12 0.9500 . ?
C13 H13 0.9500 . ?
C14 C16 1.503(4) . ?
C14 C15 1.514(4) . ?
C14 H14 1.0000 . ?
C15 H15A 0.9800 . ?
C15 H15B 0.9800 . ?
C15 H15C 0.9800 . ?
C16 H16A 0.9800 . ?
C16 H16B 0.9800 . ?
C16 H16C 0.9800 . ?
C17 C22 1.386(3) . ?
C17 C18 1.396(3) . ?
C18 C19 1.375(3) . ?
C18 H18 0.9500 . ?
C19 C20 1.384(4) . ?
C19 H19 0.9500 . ?
C20 C21 1.371(4) . ?
C20 H20 0.9500 . ?
C21 C22 1.385(3) . ?
C21 H21 0.9500 . ?
C22 H22 0.9500 . ?
C23 C28 1.391(3) . ?
C23 C24 1.393(3) . ?
C24 C25 1.389(3) . ?
C24 H24 0.9500 . ?
C25 C26 1.373(4) . ?
C25 H25 0.9500 . ?
C26 C27 1.379(4) . ?
C26 H26 0.9500 . ?
C27 C28 1.383(3) . ?
C27 H27 0.9500 . ?
C28 H28 0.9500 . ?
C29 C30 1.516(3) . ?
C29 C31 1.516(3) . ?
C29 H29 1.0000 . ?
C30 H30A 0.9800 . ?
C30 H30B 0.9800 . ?
C30 H30C 0.9800 . ?
C31 H31A 0.9800 . ?
C31 H31B 0.9800 . ?
C31 H31C 0.9800 . ?
C32 C33 1.504(5) . ?
C32 H32A 0.9900 . ?
C32 H32B 0.9900 . ?
C33 C34 1.518(5) . ?
C33 H33A 0.9900 . ?
C33 H33B 0.9900 . ?
C34 C35 1.469(5) . ?
C34 H34A 0.9900 . ?
C34 H34B 0.9900 . ?
C35 H35A 0.9900 . ?
C35 H35B 0.9900 . ?

loop_
_cod_related_entry_id
_cod_related_entry_database
_cod_related_entry_code
1 ChemSpider 30652932
